data_7043464
loop_
_publ_author_name
'Bai, Jianliang'
'Xiao, Xia'
'Zhang, Yue'
'Chao, Jianbin'
'Chen, Xia'

_publ_section_title
;
 \b-Pyridylenolate zinc catalysts for the ring-opening homo- and
 copolymerization of \e-caprolactone and lactides
;
_journal_name_full 'Dalton Trans.'
_journal_paper_doi 10.1039/C7DT01877K
_journal_year 2017
_chemical_formula_sum 'C34 H38 N2 O2 Zn2'
_chemical_formula_weight 637.40
_space_group_crystal_system triclinic
_space_group_IT_number 2
_space_group_name_Hall '-P 1'
_space_group_name_H-M_alt 'P -1'
_symmetry_space_group_name_Hall '-P 1'
_symmetry_space_group_name_H-M 'P -1'
_atom_sites_solution_hydrogens mixed
_audit_creation_method SHELXL-2014/7
_audit_update_record
;
2017-06-23 deposited with the CCDC.
2017-06-27 downloaded from the CCDC.
;
_cell_angle_alpha 82.944(2)
_cell_angle_beta 69.632(2)
_cell_angle_gamma 79.457(2)
_cell_formula_units_Z 1
_cell_length_a 8.3149(5)
_cell_length_b 9.3219(6)
_cell_length_c 10.6244(7)
_cell_measurement_reflns_used 5628
_cell_measurement_temperature 293(2)
_cell_measurement_theta_max 28.2815
_cell_measurement_theta_min 2.9285
_cell_volume 757.42(8)
_computing_structure_refinement 'SHELXL-2014/7 (Sheldrick, 2014)'
_diffrn_ambient_temperature 293(2)
_diffrn_measured_fraction_theta_full 0.975
_diffrn_measured_fraction_theta_max 0.974
_diffrn_measurement_device_type 'CCD area detector'
_diffrn_measurement_method 'phi and omega scans'
_diffrn_radiation_type MoK\a
_diffrn_radiation_wavelength 0.71073
_diffrn_reflns_av_R_equivalents 0.0230
_diffrn_reflns_av_unetI/netI 0.0294
_diffrn_reflns_Laue_measured_fraction_full 0.975
_diffrn_reflns_Laue_measured_fraction_max 0.974
_diffrn_reflns_limit_h_max 11
_diffrn_reflns_limit_h_min -9
_diffrn_reflns_limit_k_max 12
_diffrn_reflns_limit_k_min -12
_diffrn_reflns_limit_l_max 14
_diffrn_reflns_limit_l_min -13
_diffrn_reflns_number 7573
_diffrn_reflns_point_group_measured_fraction_full 0.975
_diffrn_reflns_point_group_measured_fraction_max 0.974
_diffrn_reflns_theta_full 25.242
_diffrn_reflns_theta_max 28.282
_diffrn_reflns_theta_min 2.928
_exptl_absorpt_coefficient_mu 1.616
_exptl_crystal_colour colourless
_exptl_crystal_density_diffrn 1.397
_exptl_crystal_description block
_exptl_crystal_F_000 332
_exptl_crystal_size_max 0.240
_exptl_crystal_size_mid 0.120
_exptl_crystal_size_min 0.080
_refine_diff_density_max 0.469
_refine_diff_density_min -0.324
_refine_diff_density_rms 0.057
_refine_ls_extinction_coef 0.0089(16)
_refine_ls_extinction_expression Fc^*^=kFc[1+0.001xFc^2^\l^3^/sin(2\q)]^-1/4^
_refine_ls_extinction_method 'SHELXL-2014/7 (Sheldrick 2014'
_refine_ls_goodness_of_fit_ref 1.062
_refine_ls_hydrogen_treatment mixed
_refine_ls_matrix_type full
_refine_ls_number_parameters 196
_refine_ls_number_reflns 3655
_refine_ls_number_restraints 0
_refine_ls_restrained_S_all 1.062
_refine_ls_R_factor_all 0.0302
_refine_ls_R_factor_gt 0.0256
_refine_ls_shift/su_max 0.001
_refine_ls_shift/su_mean 0.000
_refine_ls_structure_factor_coef Fsqd
_refine_ls_weighting_details 'w=1/[\s^2^(Fo^2^)+(0.0299P)^2^+0.3243P] where P=(Fo^2^+2Fc^2^)/3'
_refine_ls_weighting_scheme calc
_refine_ls_wR_factor_gt 0.0652
_refine_ls_wR_factor_ref 0.0676
_reflns_Friedel_coverage 0.000
_reflns_number_gt 3333
_reflns_number_total 3655
_reflns_threshold_expression 'I > 2\s(I)'
_cod_data_source_file c7dt01877k2.cif
_cod_data_source_block sasa
_cod_database_code 7043464
_shelx_shelxl_version_number 2014/7
_shelx_space_group_comment
;
The symmetry employed for this shelxl refinement is uniquely defined
by the following loop, which should always be used as a source of
symmetry information in preference to the above space-group names.
They are only intended as comments.
;
_shelx_estimated_absorpt_t_min 0.738
_shelx_estimated_absorpt_t_max 0.909

loop_
_space_group_symop_operation_xyz
'x, y, z'
'-x, -y, -z'

loop_
_atom_site_label
_atom_site_type_symbol
_atom_site_fract_x
_atom_site_fract_y
_atom_site_fract_z
_atom_site_U_iso_or_equiv
_atom_site_adp_type
_atom_site_occupancy
_atom_site_site_symmetry_order
_atom_site_calc_flag
_atom_site_refinement_flags_posn
_atom_site_refinement_flags_adp
Zn1 Zn 0.53321(2) 0.35100(2) 0.07348(2) 0.02035(8) Uani 1 1 d . .
O1 O 0.41214(14) 0.55319(12) 0.11991(11) 0.0196(2) Uani 1 1 d . .
N1 N 0.73412(18) 0.39701(15) 0.12653(14) 0.0216(3) Uani 1 1 d . .
C9 C 0.8888(2) 0.3147(2) 0.07230(19) 0.0281(4) Uani 1 1 d . .
H9 H 0.8963 0.2448 0.0144 0.034 Uiso 1 1 calc R U
C8 C 1.0369(2) 0.3279(2) 0.0975(2) 0.0323(4) Uani 1 1 d . .
H2 H 1.1414 0.2682 0.0586 0.039 Uiso 1 1 calc R U
C7 C 1.0244(2) 0.4331(2) 0.1827(2) 0.0332(4) Uani 1 1 d . .
H3 H 1.1217 0.4464 0.2014 0.040 Uiso 1 1 calc R U
C6 C 0.8670(2) 0.5182(2) 0.23984(18) 0.0281(4) Uani 1 1 d . .
H6 H 0.8586 0.5885 0.2977 0.034 Uiso 1 1 calc R U
C1 C 0.7185(2) 0.50033(18) 0.21185(16) 0.0207(3) Uani 1 1 d . .
C2 C 0.5512(2) 0.59072(17) 0.27482(16) 0.0206(3) Uani 1 1 d . .
C16 C 0.5404(3) 0.6727(2) 0.39336(19) 0.0307(4) Uani 1 1 d . .
H7A H 0.4226 0.7166 0.4358 0.046 Uiso 1 1 calc R U
H7B H 0.6132 0.7476 0.3621 0.046 Uiso 1 1 calc R U
H7C H 0.5787 0.6058 0.4570 0.046 Uiso 1 1 calc R U
C3 C 0.4143(2) 0.61180(16) 0.22862(15) 0.0181(3) Uani 1 1 d . .
C10 C 0.2459(2) 0.70578(17) 0.29546(16) 0.0197(3) Uani 1 1 d . .
C11 C 0.1319(2) 0.6634(2) 0.41913(18) 0.0289(4) Uani 1 1 d . .
H10 H 0.1621 0.5760 0.4639 0.035 Uiso 1 1 calc R U
C12 C -0.0264(2) 0.7491(2) 0.47708(19) 0.0327(4) Uani 1 1 d . .
H11 H -0.1006 0.7183 0.5601 0.039 Uiso 1 1 calc R U
C13 C -0.0759(2) 0.8804(2) 0.41334(18) 0.0287(4) Uani 1 1 d . .
C17 C -0.2454(3) 0.9759(3) 0.4795(3) 0.0419(5) Uani 1 1 d . .
C14 C 0.0368(3) 0.9219(2) 0.2894(2) 0.0326(4) Uani 1 1 d . .
H13 H 0.0059 1.0088 0.2444 0.039 Uiso 1 1 calc R U
C15 C 0.1953(2) 0.83613(19) 0.23070(18) 0.0271(4) Uani 1 1 d . .
H14 H 0.2686 0.8663 0.1470 0.033 Uiso 1 1 calc R U
C4 C 0.4610(2) 0.15579(18) 0.12335(18) 0.0271(4) Uani 1 1 d . .
H16A H 0.3531 0.1635 0.1986 0.033 Uiso 1 1 calc R U
H16B H 0.4386 0.1240 0.0483 0.033 Uiso 1 1 calc R U
C5 C 0.5944(3) 0.0396(2) 0.1617(2) 0.0405(5) Uani 1 1 d . .
H5A H 0.6991 0.0260 0.0856 0.061 Uiso 1 1 calc R U
H5B H 0.5487 -0.0510 0.1885 0.061 Uiso 1 1 calc R U
H5C H 0.6192 0.0708 0.2349 0.061 Uiso 1 1 calc R U
H20 H -0.258(4) 1.006(4) 0.561(3) 0.077(10) Uiso 1 1 d . .
H22 H -0.257(5) 1.065(4) 0.426(4) 0.096(12) Uiso 1 1 d . .
H21 H -0.335(5) 0.924(4) 0.500(4) 0.097(12) Uiso 1 1 d . .

loop_
_atom_site_aniso_label
_atom_site_aniso_U_11
_atom_site_aniso_U_22
_atom_site_aniso_U_33
_atom_site_aniso_U_23
_atom_site_aniso_U_13
_atom_site_aniso_U_12
Zn1 0.01979(11) 0.01861(11) 0.02478(11) -0.00422(7) -0.00995(8) -0.00130(7)
O1 0.0196(5) 0.0208(5) 0.0204(5) -0.0065(4) -0.0094(4) 0.0008(4)
N1 0.0180(6) 0.0216(7) 0.0268(7) -0.0041(6) -0.0098(5) -0.0006(5)
C9 0.0226(8) 0.0279(9) 0.0338(9) -0.0059(7) -0.0111(7) 0.0024(7)
C8 0.0182(8) 0.0372(10) 0.0387(10) 0.0006(8) -0.0102(7) 0.0027(7)
C7 0.0220(9) 0.0444(11) 0.0376(10) 0.0046(9) -0.0163(8) -0.0080(8)
C6 0.0259(9) 0.0348(9) 0.0296(9) -0.0023(7) -0.0150(7) -0.0079(7)
C1 0.0215(8) 0.0216(7) 0.0215(7) 0.0016(6) -0.0106(6) -0.0041(6)
C2 0.0229(8) 0.0197(7) 0.0218(7) -0.0043(6) -0.0100(6) -0.0027(6)
C16 0.0347(10) 0.0317(9) 0.0321(9) -0.0113(8) -0.0187(8) 0.0002(8)
C3 0.0203(7) 0.0167(7) 0.0180(7) -0.0022(6) -0.0066(6) -0.0029(6)
C10 0.0201(7) 0.0201(7) 0.0209(7) -0.0066(6) -0.0088(6) -0.0002(6)
C11 0.0314(9) 0.0263(9) 0.0250(8) 0.0000(7) -0.0072(7) -0.0001(7)
C12 0.0268(9) 0.0400(10) 0.0254(8) -0.0070(8) -0.0013(7) -0.0022(8)
C13 0.0214(8) 0.0360(10) 0.0315(9) -0.0177(8) -0.0116(7) 0.0042(7)
C17 0.0274(10) 0.0542(14) 0.0453(12) -0.0278(11) -0.0147(9) 0.0131(10)
C14 0.0336(10) 0.0275(9) 0.0355(9) -0.0052(8) -0.0155(8) 0.0081(8)
C15 0.0270(9) 0.0266(9) 0.0241(8) -0.0005(7) -0.0069(7) 0.0010(7)
C4 0.0289(9) 0.0230(8) 0.0313(9) -0.0001(7) -0.0114(7) -0.0069(7)
C5 0.0485(12) 0.0298(10) 0.0478(12) 0.0075(9) -0.0251(10) -0.0057(9)

loop_
_atom_type_symbol
_atom_type_description
_atom_type_scat_dispersion_real
_atom_type_scat_dispersion_imag
_atom_type_scat_source
C C 0.0033 0.0016 'International Tables Vol C Tables 4.2.6.8 and 6.1.1.4'
H H 0.0000 0.0000 'International Tables Vol C Tables 4.2.6.8 and 6.1.1.4'
N N 0.0061 0.0033 'International Tables Vol C Tables 4.2.6.8 and 6.1.1.4'
O O 0.0106 0.0060 'International Tables Vol C Tables 4.2.6.8 and 6.1.1.4'
Zn Zn 0.2839 1.4301 'International Tables Vol C Tables 4.2.6.8 and 6.1.1.4'

loop_
_geom_angle_atom_site_label_1
_geom_angle_atom_site_label_2
_geom_angle_atom_site_label_3
_geom_angle
_geom_angle_site_symmetry_1
_geom_angle_site_symmetry_3
C4 Zn1 O1 133.42(6) . .
C4 Zn1 N1 119.32(7) . .
O1 Zn1 N1 87.95(5) . .
C4 Zn1 O1 122.72(6) . 2_665
O1 Zn1 O1 81.92(5) . 2_665
N1 Zn1 O1 101.60(5) . 2_665
C4 Zn1 Zn1 144.22(5) . 2_665
O1 Zn1 Zn1 41.79(3) . 2_665
N1 Zn1 Zn1 96.44(4) . 2_665
O1 Zn1 Zn1 40.13(3) 2_665 2_665
C3 O1 Zn1 121.05(10) . .
C3 O1 Zn1 126.95(10) . 2_665
Zn1 O1 Zn1 98.08(5) . 2_665
C9 N1 C1 119.65(14) . .
C9 N1 Zn1 115.49(11) . .
C1 N1 Zn1 124.85(11) . .
N1 C9 C8 123.83(17) . .
N1 C9 H9 118.1 . .
C8 C9 H9 118.1 . .
C9 C8 C7 117.47(17) . .
C9 C8 H2 121.3 . .
C7 C8 H2 121.3 . .
C6 C7 C8 119.65(16) . .
C6 C7 H3 120.2 . .
C8 C7 H3 120.2 . .
C7 C6 C1 120.95(17) . .
C7 C6 H6 119.5 . .
C1 C6 H6 119.5 . .
N1 C1 C6 118.44(15) . .
N1 C1 C2 121.27(14) . .
C6 C1 C2 120.29(15) . .
C3 C2 C1 124.50(14) . .
C3 C2 C16 119.73(15) . .
C1 C2 C16 115.62(14) . .
C2 C16 H7A 109.5 . .
C2 C16 H7B 109.5 . .
H7A C16 H7B 109.5 . .
C2 C16 H7C 109.5 . .
H7A C16 H7C 109.5 . .
H7B C16 H7C 109.5 . .
O1 C3 C2 125.31(14) . .
O1 C3 C10 111.88(13) . .
C2 C3 C10 122.81(14) . .
C11 C10 C15 117.86(16) . .
C11 C10 C3 121.82(15) . .
C15 C10 C3 120.23(14) . .
C10 C11 C12 121.03(17) . .
C10 C11 H10 119.5 . .
C12 C11 H10 119.5 . .
C11 C12 C13 121.14(17) . .
C11 C12 H11 119.4 . .
C13 C12 H11 119.4 . .
C14 C13 C12 117.86(16) . .
C14 C13 C17 121.33(19) . .
C12 C13 C17 120.79(19) . .
C13 C17 H20 115(2) . .
C13 C17 H22 111(2) . .
H20 C17 H22 104(3) . .
C13 C17 H21 110(2) . .
H20 C17 H21 102(3) . .
H22 C17 H21 115(3) . .
C13 C14 C15 121.23(17) . .
C13 C14 H13 119.4 . .
C15 C14 H13 119.4 . .
C14 C15 C10 120.88(16) . .
C14 C15 H14 119.6 . .
C10 C15 H14 119.6 . .
C5 C4 Zn1 114.02(13) . .
C5 C4 H16A 108.7 . .
Zn1 C4 H16A 108.7 . .
C5 C4 H16B 108.7 . .
Zn1 C4 H16B 108.7 . .
H16A C4 H16B 107.6 . .
C4 C5 H5A 109.5 . .
C4 C5 H5B 109.5 . .
H5A C5 H5B 109.5 . .
C4 C5 H5C 109.5 . .
H5A C5 H5C 109.5 . .
H5B C5 H5C 109.5 . .

loop_
_geom_bond_atom_site_label_1
_geom_bond_atom_site_label_2
_geom_bond_distance
_geom_bond_site_symmetry_2
Zn1 C4 1.9735(17) .
Zn1 O1 1.9994(11) .
Zn1 N1 2.0662(14) .
Zn1 O1 2.0672(11) 2_665
Zn1 Zn1 3.0713(4) 2_665
O1 C3 1.3439(18) .
O1 Zn1 2.0672(11) 2_665
N1 C9 1.344(2) .
N1 C1 1.361(2) .
C9 C8 1.377(2) .
C9 H9 0.9300 .
C8 C7 1.381(3) .
C8 H2 0.9300 .
C7 C6 1.377(3) .
C7 H3 0.9300 .
C6 C1 1.408(2) .
C6 H6 0.9300 .
C1 C2 1.468(2) .
C2 C3 1.363(2) .
C2 C16 1.520(2) .
C16 H7A 0.9600 .
C16 H7B 0.9600 .
C16 H7C 0.9600 .
C3 C10 1.498(2) .
C10 C11 1.387(2) .
C10 C15 1.391(2) .
C11 C12 1.386(3) .
C11 H10 0.9300 .
C12 C13 1.390(3) .
C12 H11 0.9300 .
C13 C14 1.382(3) .
C13 C17 1.509(3) .
C17 H20 0.91(3) .
C17 H22 0.95(4) .
C17 H21 0.91(4) .
C14 C15 1.389(2) .
C14 H13 0.9300 .
C15 H14 0.9300 .
C4 C5 1.528(3) .
C4 H16A 0.9700 .
C4 H16B 0.9700 .
C5 H5A 0.9600 .
C5 H5B 0.9600 .
C5 H5C 0.9600 .

loop_
_geom_torsion_atom_site_label_1
_geom_torsion_atom_site_label_2
_geom_torsion_atom_site_label_3
_geom_torsion_atom_site_label_4
_geom_torsion
_geom_torsion_site_symmetry_1
C1 N1 C9 C8 -0.1(3) .
Zn1 N1 C9 C8 -178.98(15) .
N1 C9 C8 C7 -0.6(3) .
C9 C8 C7 C6 0.8(3) .
C8 C7 C6 C1 -0.5(3) .
C9 N1 C1 C6 0.4(2) .
Zn1 N1 C1 C6 179.25(12) .
C9 N1 C1 C2 -178.99(15) .
Zn1 N1 C1 C2 -0.2(2) .
C7 C6 C1 N1 -0.2(3) .
C7 C6 C1 C2 179.27(16) .
N1 C1 C2 C3 -19.6(2) .
C6 C1 C2 C3 161.01(16) .
N1 C1 C2 C16 164.91(15) .
C6 C1 C2 C16 -14.5(2) .
Zn1 O1 C3 C2 36.4(2) .
Zn1 O1 C3 C2 -94.71(17) 2_665
Zn1 O1 C3 C10 -143.72(10) .
Zn1 O1 C3 C10 85.12(15) 2_665
C1 C2 C3 O1 0.2(3) .
C16 C2 C3 O1 175.55(15) .
C1 C2 C3 C10 -179.61(15) .
C16 C2 C3 C10 -4.3(2) .
O1 C3 C10 C11 109.11(17) .
C2 C3 C10 C11 -71.1(2) .
O1 C3 C10 C15 -67.46(19) .
C2 C3 C10 C15 112.37(19) .
C15 C10 C11 C12 -0.8(3) .
C3 C10 C11 C12 -177.50(16) .
C10 C11 C12 C13 -0.1(3) .
C11 C12 C13 C14 0.8(3) .
C11 C12 C13 C17 -177.65(19) .
C12 C13 C14 C15 -0.7(3) .
C17 C13 C14 C15 177.79(18) .
C13 C14 C15 C10 -0.3(3) .
C11 C10 C15 C14 1.0(3) .
C3 C10 C15 C14 177.71(16) .
